data_7236543
loop_
_publ_author_name
'Samanta, Partha'
'Desai, Aamod V.'
'Anothumakkool, Bihag'
'Shirolkar, Mandar M.'
'Karmakar, Avishek'
'Kurungot, Sreekumar'
'Ghosh, Sujit K.'

_publ_section_title
;
 Enhanced proton conduction by post-synthetic covalent modification in a
 porous covalent framework
;
_journal_issue 26
_journal_name_full 'Journal of Materials Chemistry A'
_journal_page_first 13659
_journal_paper_doi 10.1039/C7TA00964J
_journal_volume 5
_journal_year 2017
_chemical_formula_moiety 'C42 H33 N3 O6'
_chemical_formula_sum 'C42 H33 N3 O6'
_chemical_formula_weight 675.71
_space_group_crystal_system monoclinic
_space_group_IT_number 15
_space_group_name_Hall '-C 2yc'
_space_group_name_H-M_alt 'C 1 2/c 1'
_atom_sites_solution_hydrogens geom
_audit_creation_method SHELXL-2014/7
_audit_update_record
;
2015-11-04 deposited with the CCDC.
2017-05-30 downloaded from the CCDC.
;
_cell_angle_alpha 90
_cell_angle_beta 118.439(3)
_cell_angle_gamma 90
_cell_formula_units_Z 8
_cell_length_a 26.787(4)
_cell_length_b 15.382(2)
_cell_length_c 20.723(3)
_cell_measurement_temperature 150(2)
_cell_volume 7508.3(19)
_computing_structure_refinement 'SHELXL-2014/7 (Sheldrick, 2014)'
_diffrn_ambient_temperature 150(2)
_diffrn_measured_fraction_theta_full 0.998
_diffrn_measured_fraction_theta_max 0.990
_diffrn_radiation_type MoK\a
_diffrn_radiation_wavelength 0.71073
_diffrn_reflns_av_R_equivalents 0.0578
_diffrn_reflns_av_unetI/netI 0.0474
_diffrn_reflns_Laue_measured_fraction_full 0.998
_diffrn_reflns_Laue_measured_fraction_max 0.990
_diffrn_reflns_limit_h_max 35
_diffrn_reflns_limit_h_min -35
_diffrn_reflns_limit_k_max 20
_diffrn_reflns_limit_k_min -20
_diffrn_reflns_limit_l_max 22
_diffrn_reflns_limit_l_min -27
_diffrn_reflns_number 65003
_diffrn_reflns_point_group_measured_fraction_full 0.998
_diffrn_reflns_point_group_measured_fraction_max 0.990
_diffrn_reflns_theta_full 25.242
_diffrn_reflns_theta_max 28.484
_diffrn_reflns_theta_min 1.581
_exptl_absorpt_coefficient_mu 0.081
_exptl_crystal_colour 'Light yellow'
_exptl_crystal_density_diffrn 1.196
_exptl_crystal_description Needle
_exptl_crystal_F_000 2832
_platon_squeeze_details
;
;
_refine_diff_density_max 0.847
_refine_diff_density_min -0.831
_refine_diff_density_rms 0.110
_refine_ls_extinction_method none
_refine_ls_goodness_of_fit_ref 0.958
_refine_ls_hydrogen_treatment constr
_refine_ls_matrix_type full
_refine_ls_number_parameters 451
_refine_ls_number_reflns 9409
_refine_ls_number_restraints 6
_refine_ls_restrained_S_all 0.964
_refine_ls_R_factor_all 0.1509
_refine_ls_R_factor_gt 0.1250
_refine_ls_shift/su_max 0.023
_refine_ls_shift/su_mean 0.002
_refine_ls_structure_factor_coef Fsqd
_refine_ls_weighting_details 'w=1/[\s^2^(Fo^2^)+(0.1495P)^2^+71.9047P] where P=(Fo^2^+2Fc^2^)/3'
_refine_ls_weighting_scheme calc
_refine_ls_wR_factor_gt 0.3296
_refine_ls_wR_factor_ref 0.3445
_reflns_Friedel_coverage 0.000
_reflns_number_gt 6562
_reflns_number_total 9409
_reflns_threshold_expression 'I > 2\s(I)'
_cod_data_source_file c7ta00964j2.cif
_cod_data_source_block Squeezed
_cod_original_cell_volume 7507.8(18)
_cod_original_sg_symbol_H-M 'C 2/c'
_cod_database_code 7236543
_shelx_shelxl_version_number 2014/7
_shelx_space_group_comment
;
The symmetry employed for this shelxl refinement is uniquely defined
by the following loop, which should always be used as a source of
symmetry information in preference to the above space-group names.
They are only intended as comments.
;

loop_
_space_group_symop_operation_xyz
'x, y, z'
'-x, y, -z+1/2'
'x+1/2, y+1/2, z'
'-x+1/2, y+1/2, -z+1/2'
'-x, -y, -z'
'x, -y, z-1/2'
'-x+1/2, -y+1/2, -z'
'x+1/2, -y+1/2, z-1/2'

loop_
_atom_site_label
_atom_site_type_symbol
_atom_site_fract_x
_atom_site_fract_y
_atom_site_fract_z
_atom_site_U_iso_or_equiv
_atom_site_adp_type
_atom_site_occupancy
_atom_site_site_symmetry_order
_atom_site_calc_flag
_atom_site_refinement_flags_posn
_atom_site_refinement_flags_adp
C15 C 0.76627(8) 0.76326(13) 0.41133(14) 0.0268(8) Uani 1 1 d G .
N3 N 0.72835(9) 0.82498(10) 0.41126(14) 0.0278(7) Uani 1 1 d G .
C16 C 0.67875(8) 0.79868(12) 0.41139(14) 0.0294(8) Uani 1 1 d G .
N1 N 0.66708(8) 0.71066(13) 0.41158(14) 0.0250(7) Uani 1 1 d G .
C14 C 0.70500(9) 0.64894(10) 0.41165(14) 0.0284(8) Uani 1 1 d G .
N2 N 0.75460(8) 0.67524(12) 0.41152(14) 0.0256(7) Uani 1 1 d G .
O4 O 0.98121(14) 1.2058(2) 0.32739(18) 0.0421(8) Uani 1 1 d . .
O6 O 0.31018(14) 0.9201(2) 0.3326(2) 0.0446(8) Uani 1 1 d . .
C19 C 0.54980(19) 0.8926(3) 0.4017(3) 0.0482(13) Uani 1 1 d . .
H19 H 0.5172 0.8746 0.4032 0.058 Uiso 1 1 calc R U
C28 C 0.3765(2) 0.9460(3) 0.2868(4) 0.0491(13) Uani 1 1 d . .
H28 H 0.3527 0.9205 0.2418 0.059 Uiso 1 1 calc R U
O2 O 0.64348(13) 0.30130(18) 0.3872(2) 0.0392(8) Uani 1 1 d . .
C24 C 0.4635(2) 1.0151(4) 0.3687(5) 0.077(2) Uani 1 1 d . U
O5 O 0.51913(18) 1.0444(3) 0.3841(4) 0.111(3) Uani 1 1 d . .
C25 C 0.4458(2) 1.0299(4) 0.4179(5) 0.078(2) Uani 1 1 d . .
H25 H 0.4683 1.0603 0.4609 0.094 Uiso 1 1 calc R U
C23 C 0.4296(2) 0.9779(4) 0.3011(4) 0.0658(18) Uani 1 1 d . .
H23 H 0.4417 0.9742 0.2659 0.079 Uiso 1 1 calc R U
C21 C 0.6074(2) 1.0097(3) 0.3949(4) 0.070(2) Uani 1 1 d . .
H21 H 0.6133 1.0686 0.3910 0.084 Uiso 1 1 calc R U
C20 C 0.5580(2) 0.9813(3) 0.3926(4) 0.068(2) Uani 1 1 d . .
C26 C 0.3925(2) 0.9985(4) 0.4033(3) 0.0572(16) Uani 1 1 d . .
H26 H 0.3790 1.0082 0.4366 0.069 Uiso 1 1 calc R U
C12 C 0.69231(15) 0.5615(2) 0.4094(2) 0.0253(7) Uani 1 1 d . .
C18 C 0.58982(17) 0.8333(3) 0.4084(3) 0.0356(9) Uani 1 1 d . .
H18 H 0.5841 0.7746 0.4132 0.043 Uiso 1 1 calc R U
C4 C 0.70909(18) 0.1813(3) 0.4226(3) 0.0335(9) Uani 1 1 d . .
H4 H 0.7128 0.1827 0.4695 0.040 Uiso 1 1 calc R U
C6 C 0.6649(2) 0.2358(3) 0.2994(3) 0.0413(11) Uani 1 1 d . .
H6 H 0.6388 0.2725 0.2636 0.050 Uiso 1 1 calc R U
C17 C 0.63899(17) 0.8604(3) 0.4080(2) 0.0315(9) Uani 1 1 d . .
C42 C 0.9411(2) 1.2437(3) 0.2612(3) 0.0461(11) Uani 1 1 d . .
H42A H 0.9414 1.2138 0.2207 0.069 Uiso 1 1 calc R U
H42B H 0.9505 1.3038 0.2603 0.069 Uiso 1 1 calc R U
H42C H 0.9040 1.2396 0.2574 0.069 Uiso 1 1 calc R U
C8 C 0.71305(17) 0.4107(3) 0.3965(2) 0.0288(8) Uani 1 1 d . .
H8 H 0.7366 0.3691 0.3924 0.035 Uiso 1 1 calc R U
C10 C 0.62764(17) 0.4469(2) 0.4028(2) 0.0304(8) Uani 1 1 d . .
H10 H 0.5946 0.4295 0.4033 0.036 Uiso 1 1 calc R U
C3 C 0.73985(18) 0.1209(2) 0.4049(2) 0.0309(8) Uani 1 1 d . .
H3 H 0.7643 0.0821 0.4402 0.037 Uiso 1 1 calc R U
C9 C 0.66253(18) 0.3865(2) 0.3952(2) 0.0301(8) Uani 1 1 d . .
C34 C 0.87419(16) 0.9045(3) 0.4036(2) 0.0299(8) Uani 1 1 d . .
H34 H 0.8818 0.9634 0.4031 0.036 Uiso 1 1 calc R U
C40 C 0.93029(18) 1.0681(3) 0.2864(2) 0.0350(9) Uani 1 1 d . .
H40 H 0.9052 1.0913 0.2409 0.042 Uiso 1 1 calc R U
C37 C 1.00463(17) 1.0002(3) 0.4221(3) 0.0348(9) Uani 1 1 d . .
H37 H 1.0299 0.9763 0.4672 0.042 Uiso 1 1 calc R U
C13 C 0.72756(16) 0.4979(3) 0.4042(2) 0.0272(8) Uani 1 1 d . .
H13 H 0.7615 0.5146 0.4059 0.033 Uiso 1 1 calc R U
C33 C 0.90985(17) 0.8433(3) 0.3977(2) 0.0314(8) Uani 1 1 d . .
C32 C 0.90028(17) 0.7556(3) 0.4016(3) 0.0322(9) Uani 1 1 d . .
H32 H 0.9253 0.7149 0.3998 0.039 Uiso 1 1 calc R U
C38 C 1.01069(17) 1.0840(3) 0.4059(2) 0.0331(9) Uani 1 1 d . .
H38 H 1.0399 1.1179 0.4405 0.040 Uiso 1 1 calc R U
C36 C 0.96068(19) 0.9515(3) 0.3709(3) 0.0370(10) Uani 1 1 d . .
C27 C 0.3597(2) 0.9525(3) 0.3389(3) 0.0469(12) Uani 1 1 d . .
C35 C 0.82723(16) 0.8782(2) 0.4102(2) 0.0274(8) Uani 1 1 d . .
H35 H 0.8034 0.9195 0.4140 0.033 Uiso 1 1 calc R U
C29 C 0.2776(2) 0.8662(4) 0.2706(3) 0.0496(12) Uani 1 1 d . .
H29A H 0.2674 0.8984 0.2264 0.074 Uiso 1 1 calc R U
H29B H 0.2438 0.8475 0.2717 0.074 Uiso 1 1 calc R U
H29C H 0.2997 0.8163 0.2720 0.074 Uiso 1 1 calc R U
C31 C 0.85357(17) 0.7281(3) 0.4081(2) 0.0304(8) Uani 1 1 d . .
H31 H 0.8472 0.6690 0.4105 0.036 Uiso 1 1 calc R U
C5 C 0.67277(18) 0.2394(2) 0.3687(3) 0.0332(9) Uani 1 1 d . .
C2 C 0.7337(2) 0.1194(2) 0.3355(3) 0.0352(9) Uani 1 1 d . .
C7 C 0.6961(2) 0.1768(3) 0.2816(3) 0.0407(10) Uani 1 1 d . .
H7 H 0.6919 0.1756 0.2344 0.049 Uiso 1 1 calc R U
C11 C 0.64269(16) 0.5343(2) 0.4098(2) 0.0274(8) Uani 1 1 d . .
H11 H 0.6193 0.5754 0.4148 0.033 Uiso 1 1 calc R U
C41 C 0.92459(18) 0.9817(3) 0.3031(3) 0.0384(10) Uani 1 1 d . .
H41 H 0.8967 0.9460 0.2684 0.046 Uiso 1 1 calc R U
C39 C 0.97376(18) 1.1189(3) 0.3386(2) 0.0333(9) Uani 1 1 d . .
C22 C 0.64821(19) 0.9492(3) 0.4030(3) 0.0487(14) Uani 1 1 d . .
H22 H 0.6820 0.9676 0.4052 0.058 Uiso 1 1 calc R U
O3 O 0.95610(13) 0.8646(2) 0.3894(2) 0.0415(8) Uani 1 1 d . .
C30 C 0.81561(15) 0.7898(2) 0.4111(2) 0.0249(7) Uani 1 1 d . .
O1 O 0.76687(15) 0.0619(2) 0.32362(19) 0.0446(8) Uani 1 1 d . .
C1 C 0.7749(3) 0.0769(4) 0.2612(3) 0.0563(14) Uani 1 1 d . .
H1A H 0.7406 0.0635 0.2173 0.085 Uiso 1 1 calc R U
H1B H 0.8051 0.0405 0.2642 0.085 Uiso 1 1 calc R U
H1C H 0.7846 0.1368 0.2603 0.085 Uiso 1 1 calc R U

loop_
_atom_site_aniso_label
_atom_site_aniso_U_11
_atom_site_aniso_U_22
_atom_site_aniso_U_33
_atom_site_aniso_U_23
_atom_site_aniso_U_13
_atom_site_aniso_U_12
C15 0.034(2) 0.0196(17) 0.0258(18) -0.0010(14) 0.0131(16) 0.0046(14)
N3 0.0203(15) 0.0238(15) 0.0397(19) -0.0044(13) 0.0145(14) -0.0005(12)
C16 0.0264(18) 0.033(2) 0.0249(18) -0.0039(15) 0.0088(15) -0.0051(15)
N1 0.0242(15) 0.0179(14) 0.0398(18) -0.0033(12) 0.0207(14) -0.0011(11)
C14 0.0226(18) 0.035(2) 0.0277(19) 0.0022(15) 0.0117(15) 0.0058(15)
N2 0.0242(15) 0.0171(14) 0.0371(18) -0.0018(12) 0.0158(14) 0.0007(11)
O4 0.0414(18) 0.0427(18) 0.0414(18) 0.0017(14) 0.0192(15) -0.0159(14)
O6 0.0306(16) 0.0451(19) 0.057(2) -0.0026(16) 0.0199(15) 0.0014(14)
C19 0.027(2) 0.040(3) 0.086(4) -0.027(2) 0.033(2) -0.0097(18)
C28 0.042(3) 0.031(2) 0.084(4) -0.009(2) 0.038(3) -0.0047(19)
O2 0.0376(16) 0.0172(13) 0.071(2) 0.0007(13) 0.0325(16) -0.0043(12)
C24 0.031(2) 0.032(3) 0.163(6) -0.035(3) 0.042(3) 0.001(2)
O5 0.038(2) 0.033(2) 0.262(8) -0.044(3) 0.072(3) -0.0146(17)
C25 0.032(3) 0.030(3) 0.134(6) -0.026(3) 0.009(3) 0.012(2)
C23 0.045(3) 0.039(3) 0.125(6) -0.016(3) 0.050(4) 0.008(2)
C21 0.027(2) 0.025(2) 0.157(7) -0.023(3) 0.043(3) -0.0024(18)
C20 0.031(2) 0.029(2) 0.141(6) -0.029(3) 0.039(3) -0.0079(19)
C26 0.026(2) 0.058(3) 0.078(4) -0.022(3) 0.016(2) 0.013(2)
C12 0.0213(16) 0.0259(18) 0.0307(19) -0.0016(14) 0.0142(15) 0.0000(14)
C18 0.0254(19) 0.028(2) 0.054(3) -0.0076(18) 0.0188(19) -0.0035(15)
C4 0.029(2) 0.028(2) 0.044(2) -0.0009(17) 0.0184(18) -0.0008(16)
C6 0.050(3) 0.022(2) 0.049(3) 0.0066(18) 0.021(2) 0.0092(18)
C17 0.0246(18) 0.0237(19) 0.046(2) -0.0079(16) 0.0166(17) -0.0058(14)
C42 0.048(3) 0.046(3) 0.048(3) -0.002(2) 0.026(2) -0.013(2)
C8 0.0269(18) 0.0236(18) 0.040(2) 0.0045(15) 0.0194(17) 0.0051(14)
C10 0.0253(18) 0.0196(17) 0.051(2) 0.0023(16) 0.0219(18) -0.0002(14)
C3 0.033(2) 0.0141(16) 0.046(2) 0.0019(15) 0.0197(18) 0.0002(14)
C9 0.033(2) 0.0158(16) 0.043(2) 0.0041(15) 0.0192(18) 0.0001(14)
C34 0.0250(18) 0.0200(17) 0.045(2) -0.0007(15) 0.0166(17) -0.0033(14)
C40 0.031(2) 0.037(2) 0.038(2) -0.0011(18) 0.0161(18) -0.0073(17)
C37 0.0244(19) 0.042(2) 0.045(2) 0.0029(19) 0.0219(18) 0.0025(17)
C13 0.0226(17) 0.0276(19) 0.035(2) 0.0016(15) 0.0171(16) 0.0014(14)
C33 0.0256(18) 0.0275(19) 0.038(2) -0.0018(16) 0.0131(17) -0.0055(15)
C32 0.0253(18) 0.0212(18) 0.052(3) -0.0046(16) 0.0203(18) 0.0047(14)
C38 0.0257(19) 0.038(2) 0.043(2) -0.0087(18) 0.0222(18) -0.0090(16)
C36 0.032(2) 0.029(2) 0.058(3) -0.0023(19) 0.029(2) -0.0053(16)
C27 0.029(2) 0.040(3) 0.062(3) -0.004(2) 0.015(2) 0.0130(19)
C35 0.0209(17) 0.0221(17) 0.038(2) -0.0017(15) 0.0133(16) 0.0012(13)
C29 0.046(3) 0.047(3) 0.060(3) -0.010(2) 0.028(3) -0.012(2)
C31 0.0254(18) 0.0216(17) 0.044(2) 0.0001(16) 0.0162(17) 0.0017(14)
C5 0.032(2) 0.0116(16) 0.062(3) 0.0030(16) 0.028(2) 0.0007(14)
C2 0.043(2) 0.0143(16) 0.045(2) -0.0040(16) 0.018(2) -0.0014(15)
C7 0.052(3) 0.028(2) 0.043(3) -0.0007(18) 0.024(2) 0.0027(19)
C11 0.0244(18) 0.0217(17) 0.041(2) -0.0010(15) 0.0199(17) 0.0014(14)
C41 0.028(2) 0.038(2) 0.052(3) -0.009(2) 0.021(2) -0.0115(17)
C39 0.030(2) 0.033(2) 0.043(2) -0.0022(17) 0.0217(18) -0.0046(16)
C22 0.028(2) 0.0153(18) 0.105(4) -0.012(2) 0.034(3) -0.0031(15)
O3 0.0310(15) 0.0261(15) 0.077(2) 0.0021(15) 0.0339(16) 0.0016(12)
C30 0.0203(16) 0.0220(17) 0.0321(19) -0.0034(14) 0.0123(15) 0.0010(13)
O1 0.052(2) 0.0354(17) 0.052(2) -0.0006(14) 0.0293(17) 0.0063(15)
C1 0.072(4) 0.039(3) 0.069(4) -0.005(2) 0.043(3) -0.005(3)

loop_
_atom_type_symbol
_atom_type_description
_atom_type_scat_dispersion_real
_atom_type_scat_dispersion_imag
_atom_type_scat_source
C C 0.0033 0.0016 'International Tables Vol C Tables 4.2.6.8 and 6.1.1.4'
H H 0.0000 0.0000 'International Tables Vol C Tables 4.2.6.8 and 6.1.1.4'
N N 0.0061 0.0033 'International Tables Vol C Tables 4.2.6.8 and 6.1.1.4'
O O 0.0106 0.0060 'International Tables Vol C Tables 4.2.6.8 and 6.1.1.4'

loop_
_geom_angle_atom_site_label_1
_geom_angle_atom_site_label_2
_geom_angle_atom_site_label_3
_geom_angle
C30 C15 N3 119.8(2)
C30 C15 N2 120.2(2)
N3 C15 N2 120.0
C15 N3 C16 120.0
N1 C16 N3 120.0
N1 C16 C17 119.5(2)
N3 C16 C17 120.4(2)
C14 N1 C16 120.0
C12 C14 N1 119.8(2)
C12 C14 N2 120.2(2)
N1 C14 N2 120.0
C14 N2 C15 120.0
C39 O4 C42 117.4(4)
C27 O6 C29 116.7(4)
C18 C19 C20 119.7(4)
C18 C19 H19 120.2
C20 C19 H19 120.2
C27 C28 C23 119.7(6)
C27 C28 H28 120.2
C23 C28 H28 120.2
C9 O2 C5 116.9(3)
C25 C24 C23 122.9(5)
C25 C24 O5 119.0(6)
C23 C24 O5 117.9(7)
C20 O5 C24 116.7(4)
C24 C25 C26 118.4(6)
C24 C25 H25 120.8
C26 C25 H25 120.8
C24 C23 C28 118.2(6)
C24 C23 H23 120.9
C28 C23 H23 120.9
C20 C21 C22 118.9(5)
C20 C21 H21 120.6
C22 C21 H21 120.6
O5 C20 C21 116.1(5)
O5 C20 C19 122.9(5)
C21 C20 C19 120.9(5)
C27 C26 C25 119.7(6)
C27 C26 H26 120.2
C25 C26 H26 120.2
C14 C12 C11 120.7(3)
C14 C12 C13 121.2(3)
C11 C12 C13 118.1(3)
C19 C18 C17 120.1(4)
C19 C18 H18 119.9
C17 C18 H18 119.9
C3 C4 C5 119.1(4)
C3 C4 H4 120.4
C5 C4 H4 120.4
C5 C6 C7 119.9(4)
C5 C6 H6 120.0
C7 C6 H6 120.0
C18 C17 C22 119.7(4)
C18 C17 C16 119.8(3)
C22 C17 C16 120.5(3)
O4 C42 H42A 109.5
O4 C42 H42B 109.5
H42A C42 H42B 109.5
O4 C42 H42C 109.5
H42A C42 H42C 109.5
H42B C42 H42C 109.5
C13 C8 C9 118.6(3)
C13 C8 H8 120.7
C9 C8 H8 120.7
C9 C10 C11 119.0(4)
C9 C10 H10 120.5
C11 C10 H10 120.5
C2 C3 C4 119.7(4)
C2 C3 H3 120.2
C4 C3 H3 120.2
C10 C9 O2 114.8(4)
C10 C9 C8 121.6(4)
O2 C9 C8 123.7(4)
C33 C34 C35 120.3(4)
C33 C34 H34 119.8
C35 C34 H34 119.8
C39 C40 C41 119.4(4)
C39 C40 H40 120.3
C41 C40 H40 120.3
C38 C37 C36 119.1(4)
C38 C37 H37 120.5
C36 C37 H37 120.5
C8 C13 C12 121.6(3)
C8 C13 H13 119.2
C12 C13 H13 119.2
O3 C33 C32 116.4(4)
O3 C33 C34 123.4(4)
C32 C33 C34 120.2(4)
C33 C32 C31 120.3(4)
C33 C32 H32 119.9
C31 C32 H32 119.9
C37 C38 C39 120.4(4)
C37 C38 H38 119.8
C39 C38 H38 119.8
C41 C36 C37 122.7(4)
C41 C36 O3 119.7(4)
C37 C36 O3 117.4(4)
C28 C27 O6 124.9(5)
C28 C27 C26 120.4(5)
O6 C27 C26 114.6(5)
C34 C35 C30 120.2(3)
C34 C35 H35 119.9
C30 C35 H35 119.9
O6 C29 H29A 109.5
O6 C29 H29B 109.5
H29A C29 H29B 109.5
O6 C29 H29C 109.5
H29A C29 H29C 109.5
H29B C29 H29C 109.5
C32 C31 C30 120.0(4)
C32 C31 H31 120.0
C30 C31 H31 120.0
C6 C5 O2 119.8(4)
C6 C5 C4 121.3(4)
O2 C5 C4 118.9(4)
O1 C2 C3 116.1(4)
O1 C2 C7 123.4(4)
C3 C2 C7 120.4(4)
C6 C7 C2 119.4(4)
C6 C7 H7 120.3
C2 C7 H7 120.3
C10 C11 C12 121.2(3)
C10 C11 H11 119.4
C12 C11 H11 119.4
C36 C41 C40 118.3(4)
C36 C41 H41 120.8
C40 C41 H41 120.8
C38 C39 O4 117.0(4)
C38 C39 C40 119.9(4)
O4 C39 C40 123.1(4)
C21 C22 C17 120.5(4)
C21 C22 H22 119.8
C17 C22 H22 119.8
C33 O3 C36 117.5(3)
C15 C30 C35 120.4(3)
C15 C30 C31 120.6(3)
C35 C30 C31 118.9(3)
C2 O1 C1 117.0(4)
O1 C1 H1A 109.5
O1 C1 H1B 109.5
H1A C1 H1B 109.5
O1 C1 H1C 109.5
H1A C1 H1C 109.5
H1B C1 H1C 109.5

loop_
_geom_bond_atom_site_label_1
_geom_bond_atom_site_label_2
_geom_bond_distance
C15 C30 1.385(4)
C15 N3 1.3900
C15 N2 1.3900
N3 C16 1.3900
C16 N1 1.3900
C16 C17 1.404(4)
N1 C14 1.3900
C14 C12 1.383(4)
C14 N2 1.3900
O4 C39 1.386(5)
O4 C42 1.405(6)
O6 C27 1.365(6)
O6 C29 1.425(6)
C19 C18 1.364(6)
C19 C20 1.409(8)
C19 H19 0.9300
C28 C27 1.354(8)
C28 C23 1.397(7)
C28 H28 0.9300
O2 C9 1.387(5)
O2 C5 1.399(5)
C24 C25 1.335(11)
C24 C23 1.380(10)
C24 O5 1.439(6)
O5 C20 1.373(6)
C25 C26 1.396(8)
C25 H25 0.9300
C23 H23 0.9300
C21 C20 1.371(7)
C21 C22 1.384(6)
C21 H21 0.9300
C26 C27 1.392(7)
C26 H26 0.9300
C12 C11 1.397(5)
C12 C13 1.398(5)
C18 C17 1.385(6)
C18 H18 0.9300
C4 C3 1.400(6)
C4 C5 1.400(6)
C4 H4 0.9300
C6 C5 1.349(7)
C6 C7 1.395(7)
C6 H6 0.9300
C17 C22 1.400(6)
C42 H42A 0.9600
C42 H42B 0.9600
C42 H42C 0.9600
C8 C13 1.386(5)
C8 C9 1.390(5)
C8 H8 0.9300
C10 C9 1.380(5)
C10 C11 1.391(5)
C10 H10 0.9300
C3 C2 1.369(6)
C3 H3 0.9300
C34 C33 1.388(6)
C34 C35 1.389(5)
C34 H34 0.9300
C40 C39 1.392(6)
C40 C41 1.398(6)
C40 H40 0.9300
C37 C38 1.360(6)
C37 C36 1.372(6)
C37 H37 0.9300
C13 H13 0.9300
C33 O3 1.369(5)
C33 C32 1.382(6)
C32 C31 1.387(6)
C32 H32 0.9300
C38 C39 1.379(6)
C38 H38 0.9300
C36 C41 1.354(7)
C36 O3 1.413(5)
C35 C30 1.397(5)
C35 H35 0.9300
C29 H29A 0.9600
C29 H29B 0.9600
C29 H29C 0.9600
C31 C30 1.414(5)
C31 H31 0.9300
C2 O1 1.356(5)
C2 C7 1.404(6)
C7 H7 0.9300
C11 H11 0.9300
C41 H41 0.9300
C22 H22 0.9300
O1 C1 1.427(7)
C1 H1A 0.9600
C1 H1B 0.9600
C1 H1C 0.9600

loop_
_platon_squeeze_void_nr
_platon_squeeze_void_average_x
_platon_squeeze_void_average_y
_platon_squeeze_void_average_z
_platon_squeeze_void_volume
_platon_squeeze_void_count_electrons
_platon_squeeze_void_content
1 0.000 0.246 0.750 321 152 ' '
2 0.500 0.254 0.250 321 152 ' '
3 0.500 0.746 0.750 321 152 ' '
4 0.000 0.754 0.250 321 152 ' '
